data_4320753
loop_
_publ_author_name
'Ramaswamy Murugavel'
'Kanhayalal Baheti'
'Ganapathi Anantharaman'

_publ_section_title
;
 Reactions of 2-Mercaptobenzoic Acid with Divalent Alkaline Earth Metal
 Ions: Synthesis, Spectral Studies, and Single-Crystal X-ray Structures of
 Calcium, Strontium, and Barium Complexes of 2,2'-Dithiobis(benzoic acid),
;
_journal_name_full 'Inorganic Chemistry'
_journal_page_first 6870
_journal_page_last 6878
_journal_paper_doi 10.1021/ic010519b
_journal_volume 40
_journal_year 2001
_chemical_formula_sum 'C15.5 H12 Ca N0 O6 S2'
_chemical_formula_weight 398.45
_chemical_name_systematic
;
?
;
_space_group_IT_number 15
_symmetry_cell_setting monoclinic
_symmetry_space_group_name_Hall '-C 2yc'
_symmetry_space_group_name_H-M 'C 1 2/c 1'
_atom_sites_solution_hydrogens geom
_atom_sites_solution_primary direct
_atom_sites_solution_secondary difmap
_audit_creation_method SHELXL-97
_cell_angle_alpha 90.00
_cell_angle_beta 114.34(3)
_cell_angle_gamma 90.00
_cell_formula_units_Z 8
_cell_length_a 22.549(11)
_cell_length_b 7.538(2)
_cell_length_c 21.597(5)
_cell_measurement_reflns_used 25
_cell_measurement_temperature 293(2)
_cell_measurement_theta_max 13.76
_cell_measurement_theta_min 7.43
_cell_volume 3345(2)
_computing_cell_refinement 'CAD4 Express (Enraf Nonius, 1994)'
_computing_data_collection 'CAD4 Express (Enraf Nonius, 1994)'
_computing_data_reduction 'XCAD4 (Harms & Wocadlo, 1995)'
_computing_molecular_graphics 'Ortep-3 for Windows (Farrugia, 1997)'
_computing_publication_material 'CIFTAB (sheldrick)'
_computing_structure_refinement 'SHELXL-97 (Sheldrick, 1997)'
_computing_structure_solution 'SHELXS-97 (Sheldrick, 1997)'
_diffrn_ambient_temperature 293(2)
_diffrn_measured_fraction_theta_full 0.999
_diffrn_measured_fraction_theta_max 0.999
_diffrn_radiation_monochromator graphite
_diffrn_radiation_source 'fine-focus sealed tube'
_diffrn_radiation_wavelength 0.71073
_diffrn_reflns_av_R_equivalents 0.0070
_diffrn_reflns_av_sigmaI/netI 0.0231
_diffrn_reflns_limit_h_max 24
_diffrn_reflns_limit_h_min -26
_diffrn_reflns_limit_k_max 8
_diffrn_reflns_limit_k_min -2
_diffrn_reflns_limit_l_max 25
_diffrn_reflns_limit_l_min -2
_diffrn_reflns_number 3115
_diffrn_reflns_theta_full 24.95
_diffrn_reflns_theta_max 24.95
_diffrn_reflns_theta_min 1.98
_exptl_absorpt_coefficient_mu 0.654
_exptl_crystal_colour colourless
_exptl_crystal_density_diffrn 1.583
_exptl_crystal_density_method 'not measured'
_exptl_crystal_description blocks
_exptl_crystal_F_000 1640
_exptl_crystal_size_max 0.2
_exptl_crystal_size_mid 0.2
_exptl_crystal_size_min 0.2
_refine_diff_density_max 0.392
_refine_diff_density_min -0.319
_refine_diff_density_rms 0.055
_refine_ls_extinction_method none
_refine_ls_goodness_of_fit_ref 1.079
_refine_ls_hydrogen_treatment mixed
_refine_ls_matrix_type full
_refine_ls_number_parameters 222
_refine_ls_number_reflns 2927
_refine_ls_number_restraints 0
_refine_ls_restrained_S_all 1.079
_refine_ls_R_factor_all 0.0430
_refine_ls_R_factor_gt 0.0341
_refine_ls_shift/su_max 0.000
_refine_ls_shift/su_mean 0.000
_refine_ls_structure_factor_coef Fsqd
_refine_ls_weighting_details 'calc w=1/[\s^2^(Fo^2^)+(0.0495P)^2^+3.8647P] where P=(Fo^2^+2Fc^2^)/3'
_refine_ls_weighting_scheme calc
_refine_ls_wR_factor_gt 0.0949
_refine_ls_wR_factor_ref 0.0987
_reflns_number_gt 2422
_reflns_number_total 2927
_reflns_threshold_expression >2sigma(I)
_cod_data_source_file ic010519b_1.cif
_cod_data_source_block Complex1(Ca_compound)
_cod_original_formula_sum 'C15.50 H12 Ca N0 O6 S2'
_cod_database_code 4320753

loop_
_symmetry_equiv_pos_as_xyz
'x, y, z'
'-x, y, -z+1/2'
'x+1/2, y+1/2, z'
'-x+1/2, y+1/2, -z+1/2'
'-x, -y, -z'
'x, -y, z-1/2'
'-x+1/2, -y+1/2, -z'
'x+1/2, -y+1/2, z-1/2'

loop_
_atom_site_label
_atom_site_type_symbol
_atom_site_fract_x
_atom_site_fract_y
_atom_site_fract_z
_atom_site_U_iso_or_equiv
_atom_site_adp_type
_atom_site_occupancy
_atom_site_symmetry_multiplicity
_atom_site_calc_flag
_atom_site_refinement_flags
_atom_site_disorder_assembly
_atom_site_disorder_group
Ca1 Ca -0.01185(2) 0.25277(6) 0.50976(2) 0.02673(15) Uani 1 1 d . . .
S1 S 0.08614(3) 0.24971(9) 0.33196(3) 0.03951(19) Uani 1 1 d . . .
S2 S 0.10269(3) 0.27075(9) 0.24606(3) 0.03920(19) Uani 1 1 d . . .
O1 O 0.03676(12) 0.4027(3) 0.62156(9) 0.0613(6) Uani 1 1 d . . .
H1B H 0.0378 0.3587 0.6608 0.080 Uiso 1 1 d R . .
H1A H 0.0522 0.5025 0.6172 0.080 Uiso 1 1 d R . .
O2 O -0.07785(10) 0.1288(3) 0.56052(11) 0.0560(6) Uani 1 1 d . . .
H2B H -0.1025 0.1912 0.5766 0.080 Uiso 1 1 d R . .
H2A H -0.0747 0.0164 0.5611 0.080 Uiso 1 1 d R . .
O3 O 0.06957(8) 0.4730(2) 0.50323(9) 0.0386(4) Uani 1 1 d . . .
O4 O 0.05760(10) 0.2281(2) 0.44509(10) 0.0420(5) Uani 1 1 d . . .
O5 O 0.06049(8) -0.0160(2) 0.06470(8) 0.0341(4) Uani 1 1 d . . .
O6 O 0.09188(9) 0.2469(2) 0.11116(9) 0.0394(4) Uani 1 1 d . . .
C1 C 0.08707(11) 0.3691(3) 0.46817(11) 0.0272(5) Uani 1 1 d . . .
C2 C 0.14648(11) 0.4125(3) 0.45653(11) 0.0274(5) Uani 1 1 d . . .
C3 C 0.15339(11) 0.3596(3) 0.39747(11) 0.0291(5) Uani 1 1 d . . .
C4 C 0.21066(12) 0.3963(4) 0.39131(13) 0.0376(6) Uani 1 1 d . . .
H4A H 0.2148 0.3654 0.3501 0.080 Uiso 1 1 d R . .
C5 C 0.26161(13) 0.4785(4) 0.44354(14) 0.0425(6) Uani 1 1 d . . .
H5A H 0.3021 0.4978 0.4397 0.080 Uiso 1 1 d R . .
C6 C 0.25495(13) 0.5310(4) 0.50143(14) 0.0434(6) Uani 1 1 d . . .
H6A H 0.2901 0.5898 0.5375 0.080 Uiso 1 1 d R . .
C7 C 0.19707(13) 0.5004(3) 0.50693(12) 0.0379(6) Uani 1 1 d . . .
H7A H 0.1918 0.5406 0.5465 0.080 Uiso 1 1 d R . .
C11 C 0.09243(11) 0.0817(3) 0.11506(11) 0.0276(5) Uani 1 1 d . . .
C12 C 0.13389(11) -0.0053(3) 0.18122(11) 0.0284(5) Uani 1 1 d . . .
C13 C 0.14295(11) 0.0683(3) 0.24403(11) 0.0306(5) Uani 1 1 d . . .
C14 C 0.18260(13) -0.0189(4) 0.30374(12) 0.0422(6) Uani 1 1 d . . .
H14A H 0.1886 0.0310 0.3468 0.080 Uiso 1 1 d R . .
C15 C 0.21289(15) -0.1749(4) 0.30122(15) 0.0512(7) Uani 1 1 d . . .
H15A H 0.2408 -0.2319 0.3428 0.080 Uiso 1 1 d R . .
C16 C 0.20381(14) -0.2505(4) 0.24020(15) 0.0480(7) Uani 1 1 d . . .
H16A H 0.2244 -0.3611 0.2391 0.080 Uiso 1 1 d R . .
C17 C 0.16439(12) -0.1662(4) 0.18040(13) 0.0388(6) Uani 1 1 d . . .
H17A H 0.1580 -0.2184 0.1376 0.080 Uiso 1 1 d R . .
C98 C 0.0000 0.1828(16) 0.7500 0.192(5) Uani 1 2 d S . .
C99 C -0.0541(3) 0.2877(8) 0.6939(4) 0.134(2) Uani 1 1 d . . .

loop_
_atom_site_aniso_label
_atom_site_aniso_U_11
_atom_site_aniso_U_22
_atom_site_aniso_U_33
_atom_site_aniso_U_23
_atom_site_aniso_U_13
_atom_site_aniso_U_12
Ca1 0.0357(3) 0.0211(2) 0.0246(3) -0.00233(17) 0.0136(2) -0.00140(18)
S1 0.0387(4) 0.0505(4) 0.0301(3) -0.0114(3) 0.0150(3) -0.0081(3)
S2 0.0518(4) 0.0385(4) 0.0245(3) 0.0011(3) 0.0128(3) 0.0096(3)
O1 0.0933(17) 0.0420(12) 0.0358(11) -0.0047(9) 0.0138(11) -0.0064(11)
O2 0.0716(14) 0.0351(10) 0.0859(15) -0.0043(10) 0.0573(13) -0.0029(10)
O3 0.0423(10) 0.0333(10) 0.0466(10) -0.0104(8) 0.0246(9) 0.0011(8)
O4 0.0569(12) 0.0309(10) 0.0511(11) -0.0128(8) 0.0353(10) -0.0126(8)
O5 0.0402(9) 0.0319(9) 0.0238(8) -0.0022(7) 0.0068(7) -0.0006(7)
O6 0.0539(12) 0.0296(10) 0.0273(9) 0.0031(7) 0.0092(8) -0.0031(8)
C1 0.0312(12) 0.0251(12) 0.0243(11) 0.0019(9) 0.0105(9) 0.0036(10)
C2 0.0342(12) 0.0212(11) 0.0260(11) 0.0015(9) 0.0116(10) 0.0031(9)
C3 0.0305(12) 0.0272(12) 0.0271(11) 0.0007(10) 0.0094(10) 0.0010(10)
C4 0.0383(14) 0.0413(15) 0.0379(13) -0.0016(11) 0.0203(11) -0.0019(11)
C5 0.0345(13) 0.0459(16) 0.0470(15) 0.0040(13) 0.0167(12) -0.0043(12)
C6 0.0381(14) 0.0469(17) 0.0381(14) -0.0041(12) 0.0086(11) -0.0086(12)
C7 0.0409(14) 0.0390(14) 0.0307(13) -0.0036(11) 0.0116(11) -0.0029(11)
C11 0.0303(12) 0.0298(13) 0.0240(11) 0.0015(9) 0.0125(10) 0.0001(10)
C12 0.0256(11) 0.0322(12) 0.0265(11) 0.0032(10) 0.0097(9) -0.0003(10)
C13 0.0324(12) 0.0317(12) 0.0258(12) 0.0027(10) 0.0102(10) 0.0000(10)
C14 0.0497(16) 0.0457(16) 0.0242(12) 0.0062(11) 0.0082(11) 0.0057(13)
C15 0.0518(17) 0.0511(18) 0.0376(15) 0.0149(13) 0.0053(13) 0.0126(14)
C16 0.0482(16) 0.0430(17) 0.0485(17) 0.0082(13) 0.0157(13) 0.0170(13)
C17 0.0397(14) 0.0411(15) 0.0368(14) 0.0001(11) 0.0169(12) 0.0063(12)
C98 0.190(12) 0.127(9) 0.280(16) 0.000 0.118(12) 0.000
C99 0.117(5) 0.091(4) 0.179(6) -0.003(4) 0.045(4) 0.030(3)

loop_
_atom_type_symbol
_atom_type_description
_atom_type_scat_dispersion_real
_atom_type_scat_dispersion_imag
_atom_type_scat_source
C C 0.0033 0.0016 'International Tables Vol C Tables 4.2.6.8 and 6.1.1.4'
H H 0.0000 0.0000 'International Tables Vol C Tables 4.2.6.8 and 6.1.1.4'
O O 0.0106 0.0060 'International Tables Vol C Tables 4.2.6.8 and 6.1.1.4'
N N 0.0061 0.0033 'International Tables Vol C Tables 4.2.6.8 and 6.1.1.4'
S S 0.1246 0.1234 'International Tables Vol C Tables 4.2.6.8 and 6.1.1.4'
Ca Ca 0.2262 0.3064 'International Tables Vol C Tables 4.2.6.8 and 6.1.1.4'

loop_
_geom_angle_atom_site_label_1
_geom_angle_atom_site_label_2
_geom_angle_atom_site_label_3
_geom_angle
_geom_angle_site_symmetry_1
_geom_angle_site_symmetry_3
_geom_angle_publ_flag
O2 Ca1 O5 84.59(7) . 6_556 ?
O2 Ca1 O3 88.87(7) . 5_566 ?
O5 Ca1 O3 158.93(6) 6_556 5_566 ?
O2 Ca1 O1 80.75(8) . . ?
O5 Ca1 O1 85.36(7) 6_556 . ?
O3 Ca1 O1 73.81(7) 5_566 . ?
O2 Ca1 O6 98.99(8) . 2 ?
O5 Ca1 O6 124.17(6) 6_556 2 ?
O3 Ca1 O6 76.62(6) 5_566 2 ?
O1 Ca1 O6 150.43(7) . 2 ?
O2 Ca1 O4 152.33(7) . . ?
O5 Ca1 O4 76.34(7) 6_556 . ?
O3 Ca1 O4 115.73(6) 5_566 . ?
O1 Ca1 O4 116.86(8) . . ?
O6 Ca1 O4 76.26(7) 2 . ?
O2 Ca1 O3 153.44(7) . . ?
O5 Ca1 O3 98.99(7) 6_556 . ?
O3 Ca1 O3 78.37(7) 5_566 . ?
O1 Ca1 O3 73.38(7) . . ?
O6 Ca1 O3 100.53(7) 2 . ?
O4 Ca1 O3 51.63(6) . . ?
O2 Ca1 O5 77.81(7) . 2 ?
O5 Ca1 O5 75.26(7) 6_556 2 ?
O3 Ca1 O5 122.85(7) 5_566 2 ?
O1 Ca1 O5 152.21(6) . 2 ?
O6 Ca1 O5 51.96(5) 2 2 ?
O4 Ca1 O5 78.05(6) . 2 ?
O3 Ca1 O5 128.65(6) . 2 ?
O2 Ca1 C11 88.97(7) . 2 ?
O5 Ca1 C11 99.80(7) 6_556 2 ?
O3 Ca1 C11 100.09(7) 5_566 2 ?
O1 Ca1 C11 168.05(8) . 2 ?
O6 Ca1 C11 25.78(6) 2 2 ?
O4 Ca1 C11 74.98(7) . 2 ?
O3 Ca1 C11 115.98(6) . 2 ?
O5 Ca1 C11 26.20(6) 2 2 ?
O2 Ca1 C1 169.40(7) . . ?
O5 Ca1 C1 85.62(7) 6_556 . ?
O3 Ca1 C1 98.89(7) 5_566 . ?
O1 Ca1 C1 94.42(8) . . ?
O6 Ca1 C1 89.88(7) 2 . ?
O4 Ca1 C1 25.69(6) . . ?
O3 Ca1 C1 26.08(6) . . ?
O5 Ca1 C1 103.59(6) 2 . ?
C11 Ca1 C1 96.71(7) 2 . ?
O2 Ca1 Ca1 125.38(5) . 5_566 ?
O5 Ca1 Ca1 133.62(5) 6_556 5_566 ?
O3 Ca1 Ca1 40.37(5) 5_566 5_566 ?
O1 Ca1 Ca1 68.63(5) . 5_566 ?
O6 Ca1 Ca1 88.59(4) 2 5_566 ?
O4 Ca1 Ca1 82.09(4) . 5_566 ?
O3 Ca1 Ca1 38.00(4) . 5_566 ?
O5 Ca1 Ca1 138.93(4) 2 5_566 ?
C11 Ca1 Ca1 113.57(5) 2 5_566 ?
C1 Ca1 Ca1 60.21(5) . 5_566 ?
O2 Ca1 Ca1 78.75(5) . 5_556 ?
O5 Ca1 Ca1 39.05(4) 6_556 5_556 ?
O3 Ca1 Ca1 157.41(5) 5_566 5_556 ?
O1 Ca1 Ca1 121.80(5) . 5_556 ?
O6 Ca1 Ca1 86.65(4) 2 5_556 ?
O4 Ca1 Ca1 73.79(4) . 5_556 ?
O3 Ca1 Ca1 120.16(5) . 5_556 ?
O5 Ca1 Ca1 36.20(4) 2 5_556 ?
C11 Ca1 Ca1 61.28(5) 2 5_556 ?
C1 Ca1 Ca1 96.11(5) . 5_556 ?
Ca1 Ca1 Ca1 155.86(3) 5_566 5_556 ?
C3 S1 S2 105.59(9) . . ?
C13 S2 S1 103.94(8) . . ?
C1 O3 Ca1 139.00(15) . 5_566 ?
C1 O3 Ca1 92.32(14) . . ?
Ca1 O3 Ca1 101.63(7) 5_566 . ?
C1 O4 Ca1 93.82(14) . . ?
C11 O5 Ca1 153.70(15) . 6 ?
C11 O5 Ca1 91.40(14) . 2 ?
Ca1 O5 Ca1 104.74(7) 6 2 ?
C11 O6 Ca1 94.08(14) . 2 ?
O4 C1 O3 121.6(2) . . ?
O4 C1 C2 119.1(2) . . ?
O3 C1 C2 119.3(2) . . ?
O4 C1 Ca1 60.49(12) . . ?
O3 C1 Ca1 61.61(12) . . ?
C2 C1 Ca1 170.31(15) . . ?
C7 C2 C3 119.2(2) . . ?
C7 C2 C1 118.6(2) . . ?
C3 C2 C1 122.2(2) . . ?
C4 C3 C2 119.3(2) . . ?
C4 C3 S1 122.49(18) . . ?
C2 C3 S1 118.23(18) . . ?
C3 C4 C5 120.5(2) . . ?
C6 C5 C4 120.3(2) . . ?
C5 C6 C7 119.5(2) . . ?
C6 C7 C2 121.1(2) . . ?
O6 C11 O5 122.5(2) . . ?
O6 C11 C12 119.1(2) . . ?
O5 C11 C12 118.4(2) . . ?
O6 C11 Ca1 60.14(12) . 2 ?
O5 C11 Ca1 62.40(12) . 2 ?
C12 C11 Ca1 178.67(16) . 2 ?
C17 C12 C13 118.7(2) . . ?
C17 C12 C11 119.0(2) . . ?
C13 C12 C11 122.3(2) . . ?
C14 C13 C12 119.4(2) . . ?
C14 C13 S2 121.26(19) . . ?
C12 C13 S2 119.34(17) . . ?
C15 C14 C13 120.5(2) . . ?
C16 C15 C14 120.9(3) . . ?
C15 C16 C17 119.4(3) . . ?
C16 C17 C12 121.1(2) . . ?
C99 C98 C99 118.1(10) . 2_556 ?

loop_
_geom_bond_atom_site_label_1
_geom_bond_atom_site_label_2
_geom_bond_distance
_geom_bond_site_symmetry_2
_geom_bond_publ_flag
Ca1 O2 2.374(2) . ?
Ca1 O5 2.3790(18) 6_556 ?
Ca1 O3 2.3971(19) 5_566 ?
Ca1 O1 2.475(2) . ?
Ca1 O6 2.489(2) 2 ?
Ca1 O4 2.498(2) . ?
Ca1 O3 2.522(2) . ?
Ca1 O5 2.5376(18) 2 ?
Ca1 C11 2.863(2) 2 ?
Ca1 C1 2.864(3) . ?
Ca1 Ca1 3.8133(15) 5_566 ?
Ca1 Ca1 3.8951(15) 5_556 ?
S1 C3 1.794(2) . ?
S1 S2 2.0439(10) . ?
S2 C13 1.785(3) . ?
O3 C1 1.260(3) . ?
O3 Ca1 2.3971(19) 5_566 ?
O4 C1 1.244(3) . ?
O5 C11 1.264(3) . ?
O5 Ca1 2.3790(18) 6 ?
O5 Ca1 2.5376(18) 2 ?
O6 C11 1.248(3) . ?
O6 Ca1 2.489(2) 2 ?
C1 C2 1.497(3) . ?
C2 C7 1.379(3) . ?
C2 C3 1.405(3) . ?
C3 C4 1.380(3) . ?
C4 C5 1.382(4) . ?
C5 C6 1.377(4) . ?
C6 C7 1.378(4) . ?
C11 C12 1.498(3) . ?
C11 Ca1 2.863(2) 2 ?
C12 C17 1.398(3) . ?
C12 C13 1.401(3) . ?
C13 C14 1.394(3) . ?
C14 C15 1.373(4) . ?
C15 C16 1.372(4) . ?
C16 C17 1.384(4) . ?
C98 C99 1.537(8) . ?
C98 C99 1.537(8) 2_556 ?
